data_4503483
loop_
_publ_author_name
'Bai, Zheng-Shuai'
'Qi, Zhao-Peng'
'Lu, Yi'
'Yuan, Qing'
'Sun, Wei-Yin'

_publ_section_title
;
 Novel Inorganic--Organic Hybrid Frameworks of Manganese(II): Syntheses,
 Crystal Structures, and Physical Properties
;
_journal_issue 6
_journal_name_full 'Crystal Growth &amp; Design'
_journal_page_first 1924
_journal_paper_doi 10.1021/cg7011952
_journal_volume 8
_journal_year 2008
_chemical_formula_moiety '2(C19 H10 Mn N3 O4), H2 O'
_chemical_formula_sum 'C38 H22 Mn2 N6 O9'
_chemical_formula_weight 816.50
_chemical_name_systematic
; 
 ? 
;
_space_group_IT_number 15
_symmetry_cell_setting monoclinic
_symmetry_space_group_name_Hall '-C 2yc'
_symmetry_space_group_name_H-M 'C 1 2/c 1'
_atom_sites_solution_hydrogens geom
_atom_sites_solution_primary direct
_atom_sites_solution_secondary difmap
_audit_creation_method SHELXL-97
_cell_angle_alpha 90.00
_cell_angle_beta 92.127(2)
_cell_angle_gamma 90.00
_cell_formula_units_Z 4
_cell_length_a 9.8158(12)
_cell_length_b 20.105(2)
_cell_length_c 16.1008(19)
_cell_measurement_reflns_used 3134
_cell_measurement_temperature 293(2)
_cell_measurement_theta_max 27.22
_cell_measurement_theta_min 2.31
_cell_volume 3175.2(6)
_computing_cell_refinement 'Saintplus (Bruker.2000)'
_computing_data_collection 'Smart (Bruker,2000)'
_computing_data_reduction 'Saintplus (Bruker.2000)'
_computing_structure_refinement 'SHELXL-97 (Sheldrick, 1997)'
_computing_structure_solution 'SHELXS-97 (Sheldrick, 1990)'
_diffrn_ambient_temperature 293(2)
_diffrn_measured_fraction_theta_full 0.995
_diffrn_measured_fraction_theta_max 0.995
_diffrn_measurement_device_type 'Bruker Smart Apex. CCD'
_diffrn_measurement_method 'omega and phi scans'
_diffrn_radiation_monochromator graphite
_diffrn_radiation_source 'fine-focus sealed tube'
_diffrn_radiation_type MoK\a
_diffrn_radiation_wavelength 0.71073
_diffrn_reflns_av_R_equivalents 0.0564
_diffrn_reflns_av_sigmaI/netI 0.0505
_diffrn_reflns_limit_h_max 11
_diffrn_reflns_limit_h_min -11
_diffrn_reflns_limit_k_max 22
_diffrn_reflns_limit_k_min -23
_diffrn_reflns_limit_l_max 10
_diffrn_reflns_limit_l_min -19
_diffrn_reflns_number 7854
_diffrn_reflns_theta_full 25.00
_diffrn_reflns_theta_max 25.00
_diffrn_reflns_theta_min 2.03
_exptl_absorpt_coefficient_mu 0.869
_exptl_absorpt_correction_T_max 0.945
_exptl_absorpt_correction_T_min 0.875
_exptl_absorpt_correction_type multi-scan
_exptl_absorpt_process_details 'SADBAS (Bruker,2000)'
_exptl_crystal_colour yellow
_exptl_crystal_density_diffrn 1.708
_exptl_crystal_density_method 'not measured'
_exptl_crystal_description block
_exptl_crystal_F_000 1656
_exptl_crystal_size_max 0.20
_exptl_crystal_size_mid 0.12
_exptl_crystal_size_min 0.05
_refine_diff_density_max 0.320
_refine_diff_density_min -0.288
_refine_diff_density_rms 0.058
_refine_ls_extinction_method none
_refine_ls_goodness_of_fit_ref 1.003
_refine_ls_hydrogen_treatment mixed
_refine_ls_matrix_type full
_refine_ls_number_parameters 253
_refine_ls_number_reflns 2787
_refine_ls_number_restraints 0
_refine_ls_restrained_S_all 1.003
_refine_ls_R_factor_all 0.0418
_refine_ls_R_factor_gt 0.0335
_refine_ls_shift/su_max 0.000
_refine_ls_shift/su_mean 0.000
_refine_ls_structure_factor_coef Fsqd
_refine_ls_weighting_details 'calc w=1/[\s^2^(Fo^2^)+(0.0410P)^2^] where P=(Fo^2^+2Fc^2^)/3'
_refine_ls_weighting_scheme calc
_refine_ls_wR_factor_gt 0.0808
_refine_ls_wR_factor_ref 0.0837
_reflns_number_gt 2312
_reflns_number_total 2787
_reflns_threshold_expression >2sigma(I)
_cod_data_source_file cg7011952-file003.cif
_cod_data_source_block 1
_cod_depositor_comments
;
The following automatic conversions were performed:

'_symmetry_cell_setting' value 'Monoclinic' changed to 'monoclinic'
according to /home/saulius/struct/CIF-dictionaries/cif_core.dic
dictionary named 'cif_core.dic' version 2.4.1 from 2010-06-29.

Automatic conversion script
Id: cif_fix_values 1715 2011-07-08 13:25:40Z adriana 
;
_cod_original_cell_volume 3175.3(7)
_cod_original_sg_symbol_H-M 'C2/c  '
_cod_database_code 4503483

loop_
_symmetry_equiv_pos_as_xyz
'x, y, z'
'-x, y, -z+1/2'
'x+1/2, y+1/2, z'
'-x+1/2, y+1/2, -z+1/2'
'-x, -y, -z'
'x, -y, z-1/2'
'-x+1/2, -y+1/2, -z'
'x+1/2, -y+1/2, z-1/2'

loop_
_atom_site_label
_atom_site_type_symbol
_atom_site_fract_x
_atom_site_fract_y
_atom_site_fract_z
_atom_site_U_iso_or_equiv
_atom_site_adp_type
_atom_site_occupancy
_atom_site_symmetry_multiplicity
_atom_site_calc_flag
_atom_site_refinement_flags
Mn1 Mn 0.47756(3) -0.080724(16) -0.13858(2) 0.02021(13) Uani 1 1 d .
O1 O 0.83570(17) -0.02155(10) -0.27611(10) 0.0410(5) Uani 1 1 d .
O1W O 0.5000 -0.1184(2) 0.2500 0.0904(16) Uani 1 2 d S
H1WA H 0.507(5) -0.0952(18) 0.214(2) 0.095(16) Uiso 1 1 d .
O2 O 0.63249(15) -0.06312(7) -0.24587(9) 0.0234(4) Uani 1 1 d .
O3 O 0.57392(16) -0.03045(8) 0.11615(9) 0.0289(4) Uani 1 1 d .
O4 O 0.47779(16) -0.08368(8) 0.00626(10) 0.0288(4) Uani 1 1 d .
N1 N 0.67981(18) -0.04889(9) -0.08698(10) 0.0187(4) Uani 1 1 d .
N2 N 0.5724(2) -0.18824(10) -0.14929(12) 0.0296(5) Uani 1 1 d .
N3 N 0.3101(2) -0.16068(10) -0.11648(12) 0.0280(5) Uani 1 1 d .
C1 C 0.7847(2) -0.03589(10) -0.13530(13) 0.0176(5) Uani 1 1 d .
C2 C 0.9111(2) -0.01894(10) -0.10397(12) 0.0174(5) Uani 1 1 d .
H2 H 0.9826 -0.0129 -0.1395 0.021 Uiso 1 1 calc R
C3 C 0.9328(2) -0.01076(10) -0.01827(13) 0.0180(5) Uani 1 1 d .
C4 C 0.8222(2) -0.02226(11) 0.03118(13) 0.0206(5) Uani 1 1 d .
H4 H 0.8312 -0.0169 0.0885 0.025 Uiso 1 1 calc R
C5 C 0.6994(2) -0.04166(10) -0.00498(13) 0.0189(5) Uani 1 1 d .
C6 C 0.7502(2) -0.03993(11) -0.22806(13) 0.0215(5) Uani 1 1 d .
C7 C 0.5732(2) -0.05372(11) 0.04331(14) 0.0228(5) Uani 1 1 d .
C8 C 0.6989(3) -0.20298(13) -0.16700(16) 0.0371(7) Uani 1 1 d .
H8 H 0.7591 -0.1679 -0.1745 0.045 Uiso 1 1 calc R
C9 C 0.7487(3) -0.26726(14) -0.17528(17) 0.0443(7) Uani 1 1 d .
H9 H 0.8393 -0.2746 -0.1876 0.053 Uiso 1 1 calc R
C10 C 0.6627(3) -0.31886(14) -0.16505(18) 0.0475(8) Uani 1 1 d .
H10 H 0.6932 -0.3624 -0.1707 0.057 Uiso 1 1 calc R
C11 C 0.5276(3) -0.30625(13) -0.14589(17) 0.0418(7) Uani 1 1 d .
C12 C 0.4859(3) -0.23993(12) -0.13856(14) 0.0303(6) Uani 1 1 d .
C13 C 0.4303(4) -0.35749(14) -0.1361(2) 0.0564(9) Uani 1 1 d .
H13 H 0.4572 -0.4015 -0.1424 0.068 Uiso 1 1 calc R
C14 C 0.3007(4) -0.34446(14) -0.1182(2) 0.0537(9) Uani 1 1 d .
H14 H 0.2401 -0.3794 -0.1113 0.064 Uiso 1 1 calc R
C15 C 0.2549(3) -0.27772(13) -0.10953(16) 0.0370(7) Uani 1 1 d .
C16 C 0.3471(3) -0.22522(12) -0.12085(14) 0.0291(6) Uani 1 1 d .
C17 C 0.1223(3) -0.26188(15) -0.09254(17) 0.0480(8) Uani 1 1 d .
H17 H 0.0586 -0.2953 -0.0844 0.058 Uiso 1 1 calc R
C18 C 0.0853(3) -0.19665(14) -0.08778(18) 0.0448(7) Uani 1 1 d .
H18 H -0.0037 -0.1850 -0.0761 0.054 Uiso 1 1 calc R
C19 C 0.1825(3) -0.14772(13) -0.10059(16) 0.0373(7) Uani 1 1 d .
H19 H 0.1557 -0.1034 -0.0977 0.045 Uiso 1 1 calc R

loop_
_atom_site_aniso_label
_atom_site_aniso_U_11
_atom_site_aniso_U_22
_atom_site_aniso_U_33
_atom_site_aniso_U_23
_atom_site_aniso_U_13
_atom_site_aniso_U_12
Mn1 0.0185(2) 0.0262(2) 0.0156(2) 0.00062(14) -0.00354(14) -0.00322(15)
O1 0.0237(10) 0.0837(15) 0.0156(9) 0.0061(9) 0.0011(8) -0.0113(10)
O1W 0.165(5) 0.052(2) 0.056(3) 0.000 0.037(3) 0.000
O2 0.0206(9) 0.0340(10) 0.0152(8) -0.0013(7) -0.0059(7) -0.0036(7)
O3 0.0269(10) 0.0442(11) 0.0158(9) -0.0033(7) 0.0029(7) -0.0029(8)
O4 0.0213(9) 0.0409(10) 0.0244(9) -0.0036(7) 0.0015(7) -0.0118(8)
N1 0.0197(10) 0.0223(10) 0.0139(10) -0.0011(8) -0.0020(8) -0.0014(8)
N2 0.0326(13) 0.0283(12) 0.0276(12) 0.0014(9) -0.0030(9) -0.0019(10)
N3 0.0310(13) 0.0291(12) 0.0233(11) 0.0024(8) -0.0057(9) -0.0037(9)
C1 0.0175(12) 0.0209(12) 0.0141(11) -0.0010(9) -0.0013(9) 0.0000(9)
C2 0.0175(12) 0.0203(12) 0.0146(11) 0.0006(9) 0.0024(9) 0.0001(9)
C3 0.0179(12) 0.0184(11) 0.0174(12) 0.0002(9) -0.0026(9) -0.0007(9)
C4 0.0233(13) 0.0267(13) 0.0116(11) -0.0015(9) -0.0014(9) -0.0014(10)
C5 0.0194(12) 0.0230(12) 0.0143(11) 0.0003(9) -0.0005(9) 0.0003(10)
C6 0.0176(13) 0.0303(13) 0.0164(12) -0.0005(10) -0.0028(10) 0.0029(10)
C7 0.0217(13) 0.0276(13) 0.0190(13) 0.0046(10) -0.0003(10) -0.0003(11)
C8 0.0373(17) 0.0344(16) 0.0393(17) 0.0015(12) -0.0043(13) -0.0008(13)
C9 0.0403(17) 0.0419(18) 0.0504(18) 0.0028(13) -0.0027(14) 0.0097(14)
C10 0.056(2) 0.0296(16) 0.056(2) 0.0031(13) -0.0035(16) 0.0104(15)
C11 0.0538(19) 0.0262(15) 0.0449(18) 0.0057(12) -0.0056(14) -0.0003(14)
C12 0.0407(16) 0.0254(13) 0.0243(13) 0.0053(10) -0.0062(11) -0.0026(12)
C13 0.069(2) 0.0249(16) 0.075(2) 0.0098(14) -0.0004(19) -0.0025(16)
C14 0.060(2) 0.0306(17) 0.070(2) 0.0126(14) -0.0051(18) -0.0148(15)
C15 0.0411(17) 0.0344(15) 0.0350(15) 0.0074(12) -0.0054(13) -0.0104(13)
C16 0.0369(15) 0.0280(14) 0.0219(13) 0.0051(10) -0.0063(11) -0.0047(12)
C17 0.048(2) 0.051(2) 0.0450(18) 0.0094(14) -0.0060(15) -0.0217(15)
C18 0.0341(17) 0.051(2) 0.0489(19) 0.0034(14) 0.0009(14) -0.0072(14)
C19 0.0347(16) 0.0369(16) 0.0398(16) 0.0012(12) -0.0037(13) -0.0026(13)

loop_
_atom_type_symbol
_atom_type_description
_atom_type_scat_dispersion_real
_atom_type_scat_dispersion_imag
_atom_type_scat_source
C C 0.0033 0.0016 'International Tables Vol C Tables 4.2.6.8 and 6.1.1.4'
H H 0.0000 0.0000 'International Tables Vol C Tables 4.2.6.8 and 6.1.1.4'
N N 0.0061 0.0033 'International Tables Vol C Tables 4.2.6.8 and 6.1.1.4'
O O 0.0106 0.0060 'International Tables Vol C Tables 4.2.6.8 and 6.1.1.4'
Mn Mn 0.3368 0.7283 'International Tables Vol C Tables 4.2.6.8 and 6.1.1.4'

loop_
_geom_angle_atom_site_label_1
_geom_angle_atom_site_label_2
_geom_angle_atom_site_label_3
_geom_angle
_geom_angle_site_symmetry_1
_geom_angle_site_symmetry_3
O2 Mn1 N1 133.79(6) 2_654 .
O2 Mn1 O3 82.57(6) 2_654 5_655
N1 Mn1 O3 82.01(6) . 5_655
O2 Mn1 O4 148.51(6) 2_654 .
N1 Mn1 O4 70.44(6) . .
O3 Mn1 O4 82.02(6) 5_655 .
O2 Mn1 N3 84.90(6) 2_654 .
N1 Mn1 N3 140.06(7) . .
O3 Mn1 N3 118.69(6) 5_655 .
O4 Mn1 N3 78.74(6) . .
O2 Mn1 N2 105.94(6) 2_654 .
N1 Mn1 N2 86.67(7) . .
O3 Mn1 N2 168.66(6) 5_655 .
O4 Mn1 N2 93.66(6) . .
N3 Mn1 N2 70.29(7) . .
O2 Mn1 O2 70.09(7) 2_654 .
N1 Mn1 O2 68.92(6) . .
O3 Mn1 O2 96.82(5) 5_655 .
O4 Mn1 O2 139.08(5) . .
N3 Mn1 O2 133.48(6) . .
N2 Mn1 O2 79.53(6) . .
C6 O2 Mn1 132.96(14) . 2_654
C6 O2 Mn1 119.58(13) . .
Mn1 O2 Mn1 106.94(6) 2_654 .
C7 O3 Mn1 120.49(14) . 5_655
C7 O4 Mn1 116.03(13) . .
C5 N1 C1 117.86(19) . .
C5 N1 Mn1 119.75(14) . .
C1 N1 Mn1 122.39(14) . .
C8 N2 C12 117.0(2) . .
C8 N2 Mn1 126.74(17) . .
C12 N2 Mn1 116.20(16) . .
C19 N3 C16 117.5(2) . .
C19 N3 Mn1 125.07(17) . .
C16 N3 Mn1 117.45(17) . .
N1 C1 C2 122.83(19) . .
N1 C1 C6 114.30(19) . .
C2 C1 C6 122.86(19) . .
C1 C2 C3 119.8(2) . .
C1 C2 H2 120.1 . .
C3 C2 H2 120.1 . .
C4 C3 C2 116.9(2) . .
C4 C3 C3 121.4(2) . 5_755
C2 C3 C3 121.6(2) . 5_755
C5 C4 C3 119.70(19) . .
C5 C4 H4 120.1 . .
C3 C4 H4 120.1 . .
N1 C5 C4 122.8(2) . .
N1 C5 C7 113.7(2) . .
C4 C5 C7 123.48(19) . .
O1 C6 O2 127.6(2) . .
O1 C6 C1 118.2(2) . .
O2 C6 C1 114.17(19) . .
O4 C7 O3 127.0(2) . .
O4 C7 C5 116.63(19) . .
O3 C7 C5 116.3(2) . .
N2 C8 C9 124.5(3) . .
N2 C8 H8 117.7 . .
C9 C8 H8 117.7 . .
C10 C9 C8 118.6(3) . .
C10 C9 H9 120.7 . .
C8 C9 H9 120.7 . .
C9 C10 C11 119.4(3) . .
C9 C10 H10 120.3 . .
C11 C10 H10 120.3 . .
C10 C11 C12 118.3(3) . .
C10 C11 C13 122.8(3) . .
C12 C11 C13 118.8(3) . .
N2 C12 C11 122.2(2) . .
N2 C12 C16 118.1(2) . .
C11 C12 C16 119.7(2) . .
C14 C13 C11 122.0(3) . .
C14 C13 H13 119.0 . .
C11 C13 H13 119.0 . .
C13 C14 C15 120.7(3) . .
C13 C14 H14 119.6 . .
C15 C14 H14 119.6 . .
C17 C15 C16 118.0(3) . .
C17 C15 C14 122.8(3) . .
C16 C15 C14 119.2(3) . .
N3 C16 C15 122.6(2) . .
N3 C16 C12 117.9(2) . .
C15 C16 C12 119.5(2) . .
C18 C17 C15 119.3(3) . .
C18 C17 H17 120.4 . .
C15 C17 H17 120.4 . .
C17 C18 C19 119.1(3) . .
C17 C18 H18 120.4 . .
C19 C18 H18 120.4 . .
N3 C19 C18 123.5(3) . .
N3 C19 H19 118.2 . .
C18 C19 H19 118.2 . .

loop_
_geom_bond_atom_site_label_1
_geom_bond_atom_site_label_2
_geom_bond_distance
_geom_bond_site_symmetry_2
Mn1 O2 2.1456(15) 2_654
Mn1 N1 2.2178(18) .
Mn1 O3 2.3228(17) 5_655
Mn1 O4 2.3328(17) .
Mn1 N3 2.336(2) .
Mn1 N2 2.362(2) .
Mn1 O2 2.3700(15) .
O1 C6 1.220(3) .
O1W H1WA 0.74(3) .
O2 C6 1.269(3) .
O2 Mn1 2.1456(15) 2_654
O3 C7 1.262(3) .
O3 Mn1 2.3228(17) 5_655
O4 C7 1.247(3) .
N1 C5 1.335(3) .
N1 C1 1.339(3) .
N2 C8 1.319(3) .
N2 C12 1.357(3) .
N3 C19 1.313(3) .
N3 C16 1.350(3) .
C1 C2 1.365(3) .
C1 C6 1.521(3) .
C2 C3 1.398(3) .
C2 H2 0.9300 .
C3 C4 1.389(3) .
C3 C3 1.489(4) 5_755
C4 C5 1.375(3) .
C4 H4 0.9300 .
C5 C7 1.507(3) .
C8 C9 1.390(4) .
C8 H8 0.9300 .
C9 C10 1.352(4) .
C9 H9 0.9300 .
C10 C11 1.396(4) .
C10 H10 0.9300 .
C11 C12 1.401(3) .
C11 C13 1.417(4) .
C12 C16 1.433(4) .
C13 C14 1.340(4) .
C13 H13 0.9300 .
C14 C15 1.424(4) .
C14 H14 0.9300 .
C15 C17 1.377(4) .
C15 C16 1.407(4) .
C17 C18 1.364(4) .
C17 H17 0.9300 .
C18 C19 1.391(4) .
C18 H18 0.9300 .
C19 H19 0.9300 .
